data_7047689
loop_
_publ_author_name
'Bera, Siba Prasad'
'Mondal, Arpan'
'Roy, Subhadip'
'Dey, Bijoy'
'Santra, Atanu'
'Konar, Sanjit'

_publ_section_title
;
 3D isomorphous lanthanide coordination polymers displaying magnetic
 refrigeration, slow magnetic relaxation and tunable proton conduction.
;
_journal_issue 43
_journal_name_full 'Dalton transactions (Cambridge, England : 2003)'
_journal_page_first 15405
_journal_page_last 15415
_journal_paper_doi 10.1039/c8dt03498b
_journal_volume 47
_journal_year 2018
_chemical_formula_moiety 'C28 H32 Er4 O34 S4, 4.6(H2 O), 1.4(C2 H3 N1)'
_chemical_formula_sum 'C30.8 H45.4 Er4 N1.4 O38.6 S4'
_chemical_formula_weight 1850.16
_space_group_crystal_system tetragonal
_space_group_IT_number 82
_space_group_name_Hall 'I -4'
_space_group_name_H-M_alt 'I -4'
_symmetry_space_group_name_Hall 'I -4'
_symmetry_space_group_name_H-M 'I -4'
_atom_sites_solution_hydrogens mixed
_atom_sites_solution_primary dual
_audit_creation_date 2018-01-23
_audit_creation_method
;
Olex2 1.2-dev
(compiled 2017.12.08 svn.r3473 for OlexSys, GUI svn.r5356)
;
_audit_update_record
;
2018-04-20 deposited with the CCDC.
2018-10-02 downloaded from the CCDC.
;
_cell_angle_alpha 90
_cell_angle_beta 90
_cell_angle_gamma 90
_cell_formula_units_Z 2
_cell_length_a 12.8363(2)
_cell_length_b 12.8363(2)
_cell_length_c 16.2028(4)
_cell_measurement_reflns_used 6992
_cell_measurement_temperature 296(2)
_cell_measurement_theta_max 36.381
_cell_measurement_theta_min 2.244
_cell_volume 2669.75(9)
_computing_cell_refinement 'SAINT v8.34A (Bruker, 2013)'
_computing_data_reduction 'SAINT v8.34A (Bruker, 2013)'
_computing_molecular_graphics 'Olex2 (Dolomanov et al., 2009)'
_computing_publication_material 'Olex2 (Dolomanov et al., 2009)'
_computing_structure_refinement 'ShelXL (Sheldrick, 2015)'
_computing_structure_solution 'ShelXT (Sheldrick, 2015)'
_diffrn_ambient_temperature 296.15
_diffrn_measured_fraction_theta_full 1.000
_diffrn_measured_fraction_theta_max 1.000
_diffrn_measurement_device_type 'Bruker APEX-II CCD'
_diffrn_measurement_method '\f and \w scans'
_diffrn_radiation_type MoK\a
_diffrn_radiation_wavelength 0.71073
_diffrn_reflns_av_R_equivalents 0.0217
_diffrn_reflns_av_unetI/netI 0.0416
_diffrn_reflns_Laue_measured_fraction_full 1.000
_diffrn_reflns_Laue_measured_fraction_max 1.000
_diffrn_reflns_limit_h_max 16
_diffrn_reflns_limit_h_min -14
_diffrn_reflns_limit_k_max 18
_diffrn_reflns_limit_k_min -18
_diffrn_reflns_limit_l_max 18
_diffrn_reflns_limit_l_min -22
_diffrn_reflns_number 9888
_diffrn_reflns_point_group_measured_fraction_full 0.993
_diffrn_reflns_point_group_measured_fraction_max 0.981
_diffrn_reflns_theta_full 25.242
_diffrn_reflns_theta_max 29.979
_diffrn_reflns_theta_min 2.024
_exptl_absorpt_coefficient_mu 6.487
_exptl_absorpt_correction_T_max 0.7471
_exptl_absorpt_correction_T_min 0.5058
_exptl_absorpt_correction_type multi-scan
_exptl_absorpt_process_details
'SADABS-2014/2 (Bruker,2014/2) was used for absorption correction. wR2(int) was 0.0965 before and 0.0524 after correction. The Ratio of minimum to maximum transmission is 0.6770. The \l/2 correction factor is 0.00150.'
_exptl_crystal_colour 'pale pink'
_exptl_crystal_density_diffrn 2.302
_exptl_crystal_description block
_exptl_crystal_F_000 1770
_exptl_crystal_size_max 0.42
_exptl_crystal_size_mid 0.40
_exptl_crystal_size_min 0.22
_refine_diff_density_max 0.760
_refine_diff_density_min -0.680
_refine_diff_density_rms 0.114
_refine_ls_abs_structure_details
;
 Flack x determined using 1673 quotients [(I+)-(I-)]/[(I+)+(I-)]
 (Parsons, Flack and Wagner, Acta Cryst. B69 (2013) 249-259).
;
_refine_ls_abs_structure_Flack 0.012(6)
_refine_ls_extinction_method none
_refine_ls_goodness_of_fit_ref 1.018
_refine_ls_hydrogen_treatment mixed
_refine_ls_matrix_type full
_refine_ls_number_parameters 215
_refine_ls_number_reflns 3819
_refine_ls_number_restraints 37
_refine_ls_restrained_S_all 1.016
_refine_ls_R_factor_all 0.0226
_refine_ls_R_factor_gt 0.0216
_refine_ls_shift/su_max 0.001
_refine_ls_shift/su_mean 0.000
_refine_ls_structure_factor_coef Fsqd
_refine_ls_weighting_details 'w=1/[\s^2^(Fo^2^)+(0.0113P)^2^] where P=(Fo^2^+2Fc^2^)/3'
_refine_ls_weighting_scheme calc
_refine_ls_wR_factor_gt 0.0406
_refine_ls_wR_factor_ref 0.0410
_reflns_Friedel_coverage 0.895
_reflns_Friedel_fraction_full 0.985
_reflns_Friedel_fraction_max 0.961
_reflns_number_gt 3716
_reflns_number_total 3819
_reflns_threshold_expression 'I > 2\s(I)'
_cod_data_source_file c8dt03498b2.cif
_cod_data_source_block CP_4
_cod_depositor_comments 'Adding full bibliography for 7047688--7047691.cif.'
_cod_original_cell_volume 2669.75(11)
_cod_original_formula_sum 'C30.80 H45.40 Er4 N1.40 O38.60 S4'
_cod_database_code 7047689
_shelx_shelxl_version_number 2017/1
_shelx_space_group_comment
;
The symmetry employed for this shelxl refinement is uniquely defined
by the following loop, which should always be used as a source of
symmetry information in preference to the above space-group names.
They are only intended as comments.
;
_olex2_refinement_description
;
1. Fixed Uiso
 At 1.2 times of:
  All C(H) groups, All O(H) groups
 At 1.5 times of:
  All C(H,H,H) groups, All O(H,H) groups
2. Restrained distances
 O2L-H2LA = O2L-H2LB
 0.85 with sigma of 0.02
 O1L-H1LA = O1L-H1LB
 0.85 with sigma of 0.02
 C9-C1AA
 1.456 with sigma of 0.01
 N10-C1AA
 2.593 with sigma of 0.02
 H2LA-H2LB
 1.34 with sigma of 0.04
 H1LA-H1LB
 1.34 with sigma of 0.04
 Er1-H2LA \\sim Er1-H2LB
 with sigma of 0.02
 Er1-H1LA \\sim Er1-H1LB
 with sigma of 0.02
3. Uiso/Uaniso restraints and constraints
C1AA \\sim C9 \\sim N10: within 2A with sigma of 0.04 and sigma for terminal
atoms of 0.08
Uanis(C1AA) \\sim Ueq: with sigma of 0.001 and sigma for terminal atoms of 0.002
4. Rigid body (RIGU) restrains
 C1AA, C9, N10
 with sigma for 1-2 distances of 0.004 and sigma for 1-3 distances of 0.004
 N10, C1AA, C9
 with sigma for 1-2 distances of 0.01 and sigma for 1-3 distances of 0.01
5. Others
 Fixed Sof: C1AA(0.35) HB(0.35) HC(0.35) HD(0.35) C9(0.35) N10(0.35)
 O0AA(0.15) HE(0.15) HF(0.15)
6.a Riding coordinates:
 O0AA(HE,HF)
6.b Free rotating group:
 O1W(H,HA)
6.c Ternary CH refined with riding coordinates:
 O1(H1)
6.d Aromatic/amide H refined with riding coordinates:
 C7(H7), C6(H6), C3(H3)
6.e Idealised Me refined as rotating group:
 C1AA(HB,HC,HD)
;
_olex2_submission_special_instructions 'No special instructions were received'

loop_
_space_group_symop_operation_xyz
'x, y, z'
'y, -x, -z'
'-y, x, -z'
'-x, -y, z'
'x+1/2, y+1/2, z+1/2'
'y+1/2, -x+1/2, -z+1/2'
'-y+1/2, x+1/2, -z+1/2'
'-x+1/2, -y+1/2, z+1/2'

loop_
_atom_site_label
_atom_site_type_symbol
_atom_site_fract_x
_atom_site_fract_y
_atom_site_fract_z
_atom_site_U_iso_or_equiv
_atom_site_adp_type
_atom_site_occupancy
_atom_site_site_symmetry_order
_atom_site_calc_flag
_atom_site_refinement_flags_posn
_atom_site_refinement_flags_adp
_atom_site_refinement_flags_occupancy
_atom_site_disorder_assembly
_atom_site_disorder_group
Er1 Er 0.65001(2) -0.03218(2) 0.32612(2) 0.00937(5) Uani 1 1 d D . . . .
O1 O 0.4827(2) -0.1006(2) 0.3138(2) 0.0104(7) Uani 1 1 d . . . . .
H1 H 0.470783 -0.159141 0.351490 0.012 Uiso 1 1 calc R . . . .
O3 O 0.6588(3) 0.2409(3) 0.2435(3) 0.0215(9) Uani 1 1 d . . . . .
O5 O 1.000000 0.500000 0.4291(4) 0.0145(12) Uani 1 2 d S T P . .
O2L O 0.8301(3) -0.0517(3) 0.3738(3) 0.0238(10) Uani 1 1 d D . . . .
H2LA H 0.852(4) -0.109(3) 0.388(4) 0.036 Uiso 1 1 d DR . . . .
H2LB H 0.847(4) -0.016(4) 0.418(3) 0.036 Uiso 1 1 d DR . . . .
S1 S 1.06275(10) 0.28691(10) 0.46868(9) 0.0142(3) Uani 1 1 d . . . . .
O6 O 1.0525(3) 0.1753(3) 0.4800(3) 0.0216(9) Uani 1 1 d . . . . .
O7 O 1.1590(3) 0.3153(3) 0.4274(3) 0.0221(10) Uani 1 1 d . . . . .
C4 C 0.9586(4) 0.3241(4) 0.4022(3) 0.0110(10) Uani 1 1 d . . . . .
C0AA C 0.7360(4) 0.2047(4) 0.2817(4) 0.0150(11) Uani 1 1 d . . . . .
C2AA C 0.8126(4) 0.2811(4) 0.3154(4) 0.0130(11) Uani 1 1 d . . . . .
C7 C 0.8009(4) 0.3860(4) 0.2971(4) 0.0162(12) Uani 1 1 d . . . . .
H7 H 0.748930 0.406965 0.260712 0.019 Uiso 1 1 calc R . . . .
C6 C 0.8658(4) 0.4601(4) 0.3326(4) 0.0164(11) Uani 1 1 d . . . . .
H6 H 0.857051 0.530350 0.320410 0.020 Uiso 1 1 calc R . . . .
C5 C 0.9426(4) 0.4290(4) 0.3855(3) 0.0130(11) Uani 1 1 d . . . . .
C3 C 0.8933(4) 0.2510(4) 0.3679(4) 0.0139(11) Uani 1 1 d . . . . .
H3 H 0.903138 0.180763 0.379815 0.017 Uiso 1 1 calc R . . . .
O2 O 0.7519(3) 0.1086(3) 0.2944(3) 0.0177(9) Uani 1 1 d . . . . .
O1L O 0.6515(3) -0.1767(3) 0.4188(3) 0.0241(10) Uani 1 1 d D . . . .
H1LA H 0.702(3) -0.217(4) 0.420(4) 0.036 Uiso 1 1 d DR . . . .
H1LB H 0.597(3) -0.197(4) 0.441(4) 0.036 Uiso 1 1 d DR . . . .
O1W O 0.4675(4) -0.2573(4) 0.4592(4) 0.0544(18) Uani 1 1 d . . . . .
H H 0.444903 -0.233469 0.504247 0.082 Uiso 1 1 d G . . . .
HA H 0.477599 -0.321005 0.468631 0.082 Uiso 1 1 d G . . . .
O4 O 1.0503(3) 0.3450(3) 0.5455(2) 0.0138(8) Uani 1 1 d . . . . .
C1AA C 0.494(5) -0.497(7) 0.2643(12) 0.054(6) Uani 0.35 1 d D U . A -1
HB H 0.472810 -0.430184 0.242942 0.080 Uiso 0.35 1 calc GR . . A -1
HC H 0.457329 -0.550923 0.235111 0.080 Uiso 0.35 1 calc GR . . A -1
HD H 0.567234 -0.505528 0.257171 0.080 Uiso 0.35 1 calc GR . . A -1
C9 C 0.4680(14) -0.503(2) 0.3514(12) 0.045(5) Uani 0.35 1 d D U . A -1
N10 N 0.4180(16) -0.4602(18) 0.4108(15) 0.065(6) Uani 0.35 1 d D U . A -1
O0AA O 0.449(4) -0.522(4) 0.420(3) 0.077(16) Uiso 0.15 1 d . . . B -2
HE H 0.498563 -0.527822 0.386722 0.115 Uiso 0.15 1 d R . . B -2
HF H 0.401203 -0.493152 0.392882 0.115 Uiso 0.15 1 d R . . B -2

loop_
_atom_site_aniso_label
_atom_site_aniso_U_11
_atom_site_aniso_U_22
_atom_site_aniso_U_33
_atom_site_aniso_U_23
_atom_site_aniso_U_13
_atom_site_aniso_U_12
Er1 0.01103(11) 0.00894(11) 0.00813(10) -0.00073(10) -0.00185(10) 0.00085(8)
O1 0.0127(15) 0.0109(15) 0.007(2) 0.0039(14) 0.0023(15) 0.0006(12)
O3 0.021(2) 0.026(2) 0.017(2) 0.0057(18) -0.0100(18) -0.0104(16)
O5 0.016(3) 0.014(3) 0.014(3) 0.000 0.000 -0.009(2)
O2L 0.025(2) 0.023(2) 0.023(3) 0.000(2) -0.009(2) 0.0061(17)
S1 0.0125(6) 0.0206(7) 0.0095(7) -0.0045(6) -0.0013(5) 0.0042(5)
O6 0.028(2) 0.0182(19) 0.018(2) -0.0046(18) -0.0057(19) 0.0102(16)
O7 0.011(2) 0.042(3) 0.014(2) -0.002(2) 0.0017(17) 0.0079(17)
C4 0.011(2) 0.016(2) 0.006(2) -0.0018(19) 0.000(2) 0.0021(18)
C0AA 0.018(3) 0.019(3) 0.008(3) -0.002(2) 0.000(2) -0.008(2)
C2AA 0.012(2) 0.018(2) 0.008(3) -0.002(2) 0.000(2) -0.0079(18)
C7 0.015(2) 0.020(3) 0.014(3) 0.002(2) -0.006(2) -0.001(2)
C6 0.018(2) 0.013(2) 0.018(3) 0.002(3) -0.002(3) -0.0044(17)
C5 0.013(2) 0.017(3) 0.009(3) -0.001(2) 0.004(2) -0.0060(18)
C3 0.019(3) 0.014(3) 0.009(3) 0.000(2) 0.001(2) -0.001(2)
O2 0.020(2) 0.0172(19) 0.016(2) 0.0010(17) -0.0020(17) -0.0062(15)
O1L 0.023(2) 0.020(2) 0.029(3) 0.009(2) -0.002(2) 0.0005(17)
O1W 0.046(3) 0.029(3) 0.088(6) -0.001(3) 0.038(3) 0.005(2)
O4 0.0151(18) 0.0171(18) 0.009(2) -0.0028(16) 0.0007(16) -0.0015(14)
C1AA 0.053(6) 0.053(6) 0.054(6) 0.000(3) 0.000(3) 0.001(3)
C9 0.030(11) 0.043(11) 0.064(11) -0.011(10) -0.007(9) 0.012(12)
N10 0.048(13) 0.056(14) 0.090(15) -0.030(13) 0.010(11) -0.010(11)

loop_
_atom_type_symbol
_atom_type_description
_atom_type_scat_dispersion_real
_atom_type_scat_dispersion_imag
_atom_type_scat_source
C C 0.0033 0.0016 'International Tables Vol C Tables 4.2.6.8 and 6.1.1.4'
H H 0.0000 0.0000 'International Tables Vol C Tables 4.2.6.8 and 6.1.1.4'
Er Er -0.2586 4.9576 'International Tables Vol C Tables 4.2.6.8 and 6.1.1.4'
N N 0.0061 0.0033 'International Tables Vol C Tables 4.2.6.8 and 6.1.1.4'
O O 0.0106 0.0060 'International Tables Vol C Tables 4.2.6.8 and 6.1.1.4'
S S 0.1246 0.1234 'International Tables Vol C Tables 4.2.6.8 and 6.1.1.4'

loop_
_geom_angle_atom_site_label_1
_geom_angle_atom_site_label_2
_geom_angle_atom_site_label_3
_geom_angle
_geom_angle_site_symmetry_1
_geom_angle_site_symmetry_3
_geom_angle_publ_flag
O1 Er1 O1 72.59(14) . 7_545 y
O1 Er1 O1 66.99(12) . 4_655 y
O1 Er1 O1 71.03(14) 7_545 4_655 y
O1 Er1 O2L 124.35(14) 7_545 . y
O1 Er1 O2L 149.15(13) . . y
O1 Er1 O2L 139.70(12) 4_655 . y
O1 Er1 O1L 76.60(13) . . y
O1 Er1 O1L 131.99(14) 7_545 . y
O1 Er1 O4 105.81(13) . 3_646 y
O3 Er1 O1 73.88(13) 6 7_545 y
O3 Er1 O1 99.17(13) 6 . y
O3 Er1 O1 144.72(14) 6 4_655 y
O3 Er1 O2L 66.62(14) 6 . y
O3 Er1 O1L 75.80(16) 6 . y
O3 Er1 O4 138.12(13) 6 3_646 y
O2 Er1 O1 80.07(12) . 4_655 y
O2 Er1 O1 82.77(13) . 7_545 y
O2 Er1 O1 143.65(13) . . y
O2 Er1 O3 99.11(14) . 6 y
O2 Er1 O2L 67.20(14) . . y
O2 Er1 O1L 138.61(14) . . y
O2 Er1 O4 80.00(14) . 3_646 y
O1L Er1 O1 127.25(14) . 4_655 y
O1L Er1 O2L 73.42(14) . . y
O4 Er1 O1 76.87(12) 3_646 4_655 y
O4 Er1 O1 145.67(12) 3_646 7_545 y
O4 Er1 O2L 74.91(14) 3_646 . y
O4 Er1 O1L 77.98(15) 3_646 . y
Er1 O1 Er1 112.13(12) . 4_655 ?
Er1 O1 Er1 104.94(13) . 6 ?
Er1 O1 Er1 102.21(13) 6 4_655 ?
Er1 O1 H1 112.3 . . ?
Er1 O1 H1 112.3 4_655 . ?
Er1 O1 H1 112.3 6 . ?
C0AA O3 Er1 127.7(3) . 7_545 ?
C5 O5 C5 117.9(6) 4_765 . ?
Er1 O2L H2LA 121(3) . . ?
Er1 O2L H2LB 115(3) . . ?
H2LA O2L H2LB 99(5) . . ?
O6 S1 O7 112.5(3) . . ?
O6 S1 C4 105.9(2) . . ?
O6 S1 O4 112.8(3) . . ?
O7 S1 C4 107.0(3) . . ?
O7 S1 O4 111.0(2) . . ?
O4 S1 C4 107.3(2) . . ?
C5 C4 S1 119.2(4) . . ?
C3 C4 S1 121.2(4) . . ?
C3 C4 C5 119.6(5) . . ?
O3 C0AA C2AA 117.1(5) . . ?
O3 C0AA O2 124.5(5) . . ?
O2 C0AA C2AA 118.3(5) . . ?
C7 C2AA C0AA 119.2(5) . . ?
C7 C2AA C3 118.7(4) . . ?
C3 C2AA C0AA 122.0(5) . . ?
C2AA C7 H7 119.6 . . ?
C2AA C7 C6 120.7(5) . . ?
C6 C7 H7 119.6 . . ?
C7 C6 H6 120.3 . . ?
C5 C6 C7 119.5(5) . . ?
C5 C6 H6 120.3 . . ?
O5 C5 C4 117.8(5) . . ?
C6 C5 O5 121.2(4) . . ?
C6 C5 C4 120.8(5) . . ?
C4 C3 C2AA 120.6(5) . . ?
C4 C3 H3 119.7 . . ?
C2AA C3 H3 119.7 . . ?
C0AA O2 Er1 135.5(3) . . ?
Er1 O1L H1LA 121(3) . . ?
Er1 O1L H1LB 121(3) . . ?
H1LA O1L H1LB 117(5) . . ?
H O1W HA 104.3 . . ?
S1 O4 Er1 145.4(2) . 2_666 ?
HB C1AA HC 109.5 . . ?
HB C1AA HD 109.5 . . ?
HC C1AA HD 109.5 . . ?
C9 C1AA HB 109.5 . . ?
C9 C1AA HC 109.5 . . ?
C9 C1AA HD 109.5 . . ?
N10 C9 C1AA 146(4) . . ?
HE O0AA HF 104.3 . . ?

loop_
_geom_bond_atom_site_label_1
_geom_bond_atom_site_label_2
_geom_bond_distance
_geom_bond_site_symmetry_2
_geom_bond_publ_flag
Er1 O1 2.329(3) . y
Er1 O1 2.418(3) 4_655 y
Er1 O1 2.362(4) 7_545 y
Er1 O3 2.296(4) 6 y
Er1 O2L 2.450(4) . y
Er1 O2 2.290(4) . y
Er1 O1L 2.387(4) . y
Er1 O4 2.335(4) 3_646 y
O1 H1 0.9800 . ?
O3 C0AA 1.258(6) . ?
O5 C5 1.369(6) . ?
O5 C5 1.368(6) 4_765 ?
O2L H2LA 0.82(3) . ?
O2L H2LB 0.88(3) . ?
S1 O6 1.451(4) . ?
S1 O7 1.451(4) . ?
S1 C4 1.783(6) . ?
S1 O4 1.460(4) . ?
C4 C5 1.388(7) . ?
C4 C3 1.375(7) . ?
C0AA C2AA 1.492(7) . ?
C0AA O2 1.266(6) . ?
C2AA C7 1.387(7) . ?
C2AA C3 1.395(7) . ?
C7 H7 0.9300 . ?
C7 C6 1.389(7) . ?
C6 H6 0.9300 . ?
C6 C5 1.366(8) . ?
C3 H3 0.9300 . ?
O1L H1LA 0.82(3) . ?
O1L H1LB 0.82(3) . ?
O1W H 0.8432 . ?
O1W HA 0.8423 . ?
C1AA HB 0.9600 . ?
C1AA HC 0.9600 . ?
C1AA HD 0.9600 . ?
C1AA C9 1.451(13) . ?
C9 N10 1.28(3) . ?
O0AA HE 0.8423 . ?
O0AA HF 0.8421 . ?

loop_
_geom_hbond_atom_site_label_D
_geom_hbond_atom_site_label_H
_geom_hbond_atom_site_label_A
_geom_hbond_distance_DH
_geom_hbond_distance_HA
_geom_hbond_distance_DA
_geom_hbond_angle_DHA
_geom_hbond_publ_flag
O1 H1 O1W 0.98 2.15 3.103(7) 163.1 yes
O1L H1LB O1W 0.82(3) 1.86(3) 2.660(7) 163(7) yes
O1W HA N10 0.84 2.16 2.79(2) 132.1 yes

loop_
_geom_torsion_atom_site_label_1
_geom_torsion_atom_site_label_2
_geom_torsion_atom_site_label_3
_geom_torsion_atom_site_label_4
_geom_torsion
_geom_torsion_site_symmetry_1
_geom_torsion_site_symmetry_4
Er1 O3 C0AA C2AA 174.5(3) 7_545 .
Er1 O3 C0AA O2 -6.6(8) 7_545 .
O3 C0AA C2AA C7 -5.7(8) . .
O3 C0AA C2AA C3 171.4(5) . .
O3 C0AA O2 Er1 -38.6(9) . .
S1 C4 C5 O5 -7.8(7) . .
S1 C4 C5 C6 177.7(4) . .
S1 C4 C3 C2AA -179.5(4) . .
O6 S1 C4 C5 174.6(4) . .
O6 S1 C4 C3 -4.8(5) . .
O6 S1 O4 Er1 -31.8(5) . 2_666
O7 S1 C4 C5 -65.2(5) . .
O7 S1 C4 C3 115.5(5) . .
O7 S1 O4 Er1 -159.1(4) . 2_666
C4 S1 O4 Er1 84.4(4) . 2_666
C0AA C2AA C7 C6 175.0(5) . .
C0AA C2AA C3 C4 -175.8(5) . .
C2AA C0AA O2 Er1 140.3(4) . .
C2AA C7 C6 C5 0.6(9) . .
C7 C2AA C3 C4 1.4(8) . .
C7 C6 C5 O5 -172.3(5) . .
C7 C6 C5 C4 2.1(9) . .
C5 O5 C5 C4 125.0(5) 4_765 .
C5 O5 C5 C6 -60.5(5) 4_765 .
C5 C4 C3 C2AA 1.2(8) . .
C3 C4 C5 O5 171.6(5) . .
C3 C4 C5 C6 -3.0(8) . .
C3 C2AA C7 C6 -2.3(8) . .
O2 C0AA C2AA C7 175.3(5) . .
O2 C0AA C2AA C3 -7.6(8) . .
O4 S1 C4 C5 53.9(5) . .
O4 S1 C4 C3 -125.4(4) . .

loop_
_smtbx_masks_void_content
'<scitbx_array_family_flex_ext.std_string object at 0x0000000021C334F8>'
